data_7064084
loop_
_publ_author_name
'Salamanca-Perdig\'on, Kevin'
'Lozano, Johan D.'
'Hurtado-Rodr\'iguez, Diana'
'Becerra, Diana'
'Rojas, Hugo'
'Mac\'ias, Mario A.'
'Castillo, Juan-Carlos'

_publ_section_title
;
 Cs2CO3-mediated synthesis of 2-alkoxy-3-cyanopyridines: integrated
 crystallographic, photophysical, and DFT analyses
;
_journal_issue 42
_journal_name_full 'New Journal of Chemistry'
_journal_page_first 18369
_journal_page_last 18383
_journal_paper_doi 10.1039/D5NJ03110A
_journal_volume 49
_journal_year 2025
_chemical_formula_moiety 'C22 H17 Cl N2 O3'
_chemical_formula_sum 'C22 H17 Cl N2 O3'
_chemical_formula_weight 392.82
_space_group_crystal_system orthorhombic
_space_group_IT_number 61
_space_group_name_Hall '-P 2ac 2ab'
_space_group_name_H-M_alt 'P b c a'
_atom_sites_solution_hydrogens geom
_atom_sites_solution_primary iterative
_atom_sites_solution_secondary difmap
_audit_creation_method SHELXL-2018/3
_audit_update_record
;
2025-07-14 deposited with the CCDC.	2025-10-01 downloaded from the CCDC.
;
_cell_angle_alpha 90
_cell_angle_beta 90
_cell_angle_gamma 90
_cell_formula_units_Z 8
_cell_length_a 8.7831(7)
_cell_length_b 17.0587(12)
_cell_length_c 25.4352(19)
_cell_measurement_reflns_used 6241
_cell_measurement_temperature 298(2)
_cell_measurement_theta_max 75.9840
_cell_measurement_theta_min 5.1960
_cell_volume 3810.9(5)
_computing_cell_refinement
;
CrysAlisPro, Agilent Technologies,
Version 1.171.37.35 (release 13-08-2014 CrysAlis171 .NET)
(compiled Aug 13 2014,18:06:01)
;
_computing_data_collection
;
CrysAlisPro, Agilent Technologies,
Version 1.171.37.35 (release 13-08-2014 CrysAlis171 .NET)
(compiled Aug 13 2014,18:06:01)
;
_computing_data_reduction
;
CrysAlisPro, Agilent Technologies,
Version 1.171.37.35 (release 13-08-2014 CrysAlis171 .NET)
(compiled Aug 13 2014,18:06:01)
;
_computing_molecular_graphics 'Mercury (Macrae et al., 2008)'
_computing_publication_material 'SHELXL-2014 (Sheldrick, 2015)'
_computing_structure_refinement 'SHELXL-2018/3 (Sheldrick, 2018)'
_computing_structure_solution 'Superflip (Palatinus & Chapuis, 2007)'
_diffrn_ambient_temperature 298(2)
_diffrn_detector 'CCD plate'
_diffrn_detector_area_resol_mean 10.6144
_diffrn_detector_type Atlas
_diffrn_measured_fraction_theta_full 1.000
_diffrn_measured_fraction_theta_max 0.991
_diffrn_measurement_device 'four-circle diffractometer'
_diffrn_measurement_device_type 'SuperNova, Dual, Cu at zero, Atlas'
_diffrn_measurement_method '\w scans'
_diffrn_radiation_type CuK\a
_diffrn_radiation_wavelength 1.54184
_diffrn_reflns_av_R_equivalents 0.0267
_diffrn_reflns_av_unetI/netI 0.0228
_diffrn_reflns_Laue_measured_fraction_full 1.000
_diffrn_reflns_Laue_measured_fraction_max 0.991
_diffrn_reflns_limit_h_max 10
_diffrn_reflns_limit_h_min -8
_diffrn_reflns_limit_k_max 14
_diffrn_reflns_limit_k_min -21
_diffrn_reflns_limit_l_max 31
_diffrn_reflns_limit_l_min -25
_diffrn_reflns_number 12304
_diffrn_reflns_point_group_measured_fraction_full 1.000
_diffrn_reflns_point_group_measured_fraction_max 0.991
_diffrn_reflns_theta_full 67.684
_diffrn_reflns_theta_max 76.063
_diffrn_reflns_theta_min 3.475
_diffrn_source 'SuperNova (Cu) micro-focus sealed X-ray Source'
_exptl_absorpt_coefficient_mu 1.992
_exptl_absorpt_correction_T_max 1.00000
_exptl_absorpt_correction_T_min 0.72741
_exptl_absorpt_correction_type multi-scan
_exptl_absorpt_process_details
;
CrysAlisPro 1.171.41.119a (Rigaku Oxford Diffraction, 2021)
Empirical absorption correction using spherical harmonics,
implemented in SCALE3 ABSPACK scaling algorithm.
;
_exptl_crystal_colour colorless
_exptl_crystal_density_diffrn 1.369
_exptl_crystal_description parallelepiped
_exptl_crystal_F_000 1632
_exptl_crystal_size_max 0.180
_exptl_crystal_size_mid 0.150
_exptl_crystal_size_min 0.140
_refine_diff_density_max 0.202
_refine_diff_density_min -0.279
_refine_diff_density_rms 0.041
_refine_ls_extinction_coef 0.00094(12)
_refine_ls_extinction_expression Fc^*^=kFc[1+0.001xFc^2^\l^3^/sin(2\q)]^-1/4^
_refine_ls_extinction_method 'SHELXL-2018/3 (Sheldrick 2018)'
_refine_ls_goodness_of_fit_ref 1.084
_refine_ls_hydrogen_treatment constr
_refine_ls_matrix_type full
_refine_ls_number_parameters 255
_refine_ls_number_reflns 3936
_refine_ls_number_restraints 0
_refine_ls_restrained_S_all 1.084
_refine_ls_R_factor_all 0.0454
_refine_ls_R_factor_gt 0.0410
_refine_ls_shift/su_max 0.026
_refine_ls_shift/su_mean 0.004
_refine_ls_structure_factor_coef Fsqd
_refine_ls_weighting_details 'w=1/[\s^2^(Fo^2^)+(0.0651P)^2^+0.3861P] where P=(Fo^2^+2Fc^2^)/3'
_refine_ls_weighting_scheme calc
_refine_ls_wR_factor_gt 0.1116
_refine_ls_wR_factor_ref 0.1186
_reflns_Friedel_coverage 0.000
_reflns_number_gt 3468
_reflns_number_total 3936
_reflns_threshold_expression 'I > 2\s(I)'
_cod_data_source_file d5nj03110a2.cif
_cod_data_source_block 2022Uniandes_Cu_DHR56-JCC_auto
_cod_database_code 7064084
_shelx_shelxl_version_number 2018/3
_shelx_space_group_comment
;
The symmetry employed for this shelxl refinement is uniquely defined
by the following loop, which should always be used as a source of
symmetry information in preference to the above space-group names.
They are only intended as comments.
;
_shelx_estimated_absorpt_t_min 0.716
_shelx_estimated_absorpt_t_max 0.768

loop_
_space_group_symop_operation_xyz
'x, y, z'
'-x+1/2, -y, z+1/2'
'x+1/2, -y+1/2, -z'
'-x, y+1/2, -z+1/2'
'-x, -y, -z'
'x-1/2, y, -z-1/2'
'-x-1/2, y-1/2, z'
'x, -y-1/2, z-1/2'

loop_
_atom_site_label
_atom_site_type_symbol
_atom_site_fract_x
_atom_site_fract_y
_atom_site_fract_z
_atom_site_U_iso_or_equiv
_atom_site_adp_type
_atom_site_occupancy
_atom_site_site_symmetry_order
_atom_site_calc_flag
_atom_site_refinement_flags_posn
_atom_site_refinement_flags_adp
_atom_site_refinement_flags_occupancy
_atom_site_disorder_assembly
_atom_site_disorder_group
C17 C 0.2593(2) 0.45098(10) 0.64651(6) 0.0596(4) Uani 1 1 d . . . . .
H17 H 0.192138 0.470515 0.671552 0.071 Uiso 1 1 calc R U . . .
C16 C 0.3804(2) 0.40433(10) 0.66199(6) 0.0570(4) Uani 1 1 d . . . . .
H16 H 0.395505 0.393082 0.697385 0.068 Uiso 1 1 calc R U . . .
C15 C 0.47856(19) 0.37462(9) 0.62449(6) 0.0550(3) Uani 1 1 d . . . . .
H15 H 0.560849 0.343978 0.634851 0.066 Uiso 1 1 calc R U . . .
C14 C 0.45536(17) 0.39016(8) 0.57131(5) 0.0487(3) Uani 1 1 d . . . . .
H14 H 0.520480 0.368710 0.546322 0.058 Uiso 1 1 calc R U . . .
C19 C 0.04306(18) 0.63922(9) 0.47218(6) 0.0521(3) Uani 1 1 d . . . . .
H19A H -0.021579 0.600689 0.489160 0.062 Uiso 1 1 calc R U . . .
H19B H -0.021683 0.681322 0.459637 0.062 Uiso 1 1 calc R U . . .
C18 C 0.23780(18) 0.46872(9) 0.59367(6) 0.0522(3) Uani 1 1 d . . . . .
H18 H 0.158168 0.501447 0.583720 0.063 Uiso 1 1 calc R U . . .
C7 C 0.38562(17) 0.37045(8) 0.36465(5) 0.0459(3) Uani 1 1 d . . . . .
C6 C 0.1917(2) 0.51168(9) 0.34382(6) 0.0552(3) Uani 1 1 d . . . . .
C5 C 0.30698(16) 0.45470(7) 0.49905(5) 0.0434(3) Uani 1 1 d . . . . .
C4 C 0.35992(17) 0.40648(8) 0.45904(5) 0.0471(3) Uani 1 1 d . . . . .
H4 H 0.418416 0.362730 0.467285 0.057 Uiso 1 1 calc R U . . .
O3 O 0.09581(13) 0.66290(7) 0.56011(4) 0.0556(3) Uani 1 1 d . . . . .
C3 C 0.32613(17) 0.42307(8) 0.40641(5) 0.0456(3) Uani 1 1 d . . . . .
N1 N 0.22344(14) 0.51951(7) 0.48849(4) 0.0452(3) Uani 1 1 d . . . . .
C1 C 0.19463(16) 0.53663(8) 0.43892(5) 0.0445(3) Uani 1 1 d . . . . .
O1 O 0.11729(12) 0.60329(6) 0.42801(4) 0.0511(3) Uani 1 1 d . . . . .
Cl1 Cl 0.62386(5) 0.20890(3) 0.25088(2) 0.06780(16) Uani 1 1 d . . . . .
O2 O 0.27295(15) 0.70335(7) 0.50213(5) 0.0637(3) Uani 1 1 d . . . . .
C2 C 0.23985(17) 0.49021(8) 0.39595(5) 0.0461(3) Uani 1 1 d . . . . .
N2 N 0.1514(2) 0.52872(11) 0.30266(6) 0.0805(5) Uani 1 1 d . . . . .
C20 C 0.15363(17) 0.67188(8) 0.51226(6) 0.0497(3) Uani 1 1 d . . . . .
C8 C 0.45983(19) 0.40041(8) 0.32056(5) 0.0515(3) Uani 1 1 d . . . . .
H8 H 0.461586 0.454277 0.314946 0.062 Uiso 1 1 calc R U . . .
C22 C 0.0981(2) 0.67074(13) 0.65294(7) 0.0718(5) Uani 1 1 d . . . . .
H22A H 0.150058 0.691552 0.683068 0.108 Uiso 1 1 calc R U . . .
H22B H 0.087580 0.615002 0.656657 0.108 Uiso 1 1 calc R U . . .
H22C H -0.000962 0.694225 0.650265 0.108 Uiso 1 1 calc R U . . .
C10 C 0.52629(18) 0.27099(9) 0.29348(5) 0.0513(3) Uani 1 1 d . . . . .
C13 C 0.33468(16) 0.43782(8) 0.55543(5) 0.0439(3) Uani 1 1 d . . . . .
C12 C 0.37897(18) 0.28922(8) 0.37132(6) 0.0504(3) Uani 1 1 d . . . . .
H12 H 0.327122 0.268433 0.399985 0.060 Uiso 1 1 calc R U . . .
C21 C 0.1881(2) 0.68867(11) 0.60417(6) 0.0605(4) Uani 1 1 d . . . . .
H21A H 0.208335 0.744453 0.601696 0.073 Uiso 1 1 calc R U . . .
H21B H 0.284499 0.660923 0.604651 0.073 Uiso 1 1 calc R U . . .
C9 C 0.53098(19) 0.35101(9) 0.28499(6) 0.0543(3) Uani 1 1 d . . . . .
H9 H 0.581158 0.371366 0.255831 0.065 Uiso 1 1 calc R U . . .
C11 C 0.44867(19) 0.23925(8) 0.33573(6) 0.0536(3) Uani 1 1 d . . . . .
H11 H 0.443333 0.185213 0.340201 0.064 Uiso 1 1 calc R U . . .

loop_
_atom_site_aniso_label
_atom_site_aniso_U_11
_atom_site_aniso_U_22
_atom_site_aniso_U_33
_atom_site_aniso_U_23
_atom_site_aniso_U_13
_atom_site_aniso_U_12
C17 0.0694(10) 0.0657(9) 0.0436(7) -0.0004(6) 0.0050(6) 0.0000(8)
C16 0.0719(10) 0.0575(8) 0.0416(7) 0.0092(6) -0.0050(6) -0.0075(7)
C15 0.0603(8) 0.0534(7) 0.0514(8) 0.0104(6) -0.0090(6) -0.0009(6)
C14 0.0525(7) 0.0484(7) 0.0451(7) 0.0046(5) -0.0010(5) -0.0014(6)
C19 0.0525(8) 0.0536(7) 0.0501(7) 0.0017(6) 0.0015(6) 0.0080(6)
C18 0.0576(8) 0.0540(7) 0.0450(7) 0.0022(6) -0.0020(6) 0.0033(6)
C7 0.0531(8) 0.0444(7) 0.0402(6) -0.0002(5) -0.0046(5) -0.0008(5)
C6 0.0658(9) 0.0534(8) 0.0464(7) -0.0007(6) -0.0047(6) 0.0064(7)
C5 0.0466(7) 0.0419(6) 0.0418(6) 0.0030(5) -0.0011(5) -0.0034(5)
C4 0.0545(8) 0.0425(6) 0.0443(7) 0.0032(5) -0.0025(5) 0.0022(5)
O3 0.0531(6) 0.0662(6) 0.0477(6) -0.0035(5) 0.0035(4) 0.0014(5)
C3 0.0526(7) 0.0417(6) 0.0424(6) 0.0002(5) -0.0015(5) -0.0040(5)
N1 0.0513(6) 0.0434(6) 0.0411(5) 0.0031(4) -0.0004(4) -0.0011(5)
C1 0.0485(7) 0.0416(6) 0.0434(6) 0.0044(5) -0.0026(5) -0.0014(5)
O1 0.0630(6) 0.0473(5) 0.0429(5) 0.0042(4) -0.0015(4) 0.0089(4)
Cl1 0.0801(3) 0.0723(3) 0.0510(3) -0.01559(16) -0.00297(17) 0.0145(2)
O2 0.0626(7) 0.0605(6) 0.0682(7) -0.0056(5) 0.0121(5) -0.0104(5)
C2 0.0525(7) 0.0446(6) 0.0413(6) 0.0025(5) -0.0042(5) -0.0021(6)
N2 0.1030(13) 0.0888(11) 0.0497(8) 0.0048(7) -0.0153(8) 0.0246(10)
C20 0.0538(8) 0.0428(7) 0.0525(7) -0.0003(5) 0.0053(6) 0.0063(6)
C8 0.0644(9) 0.0444(6) 0.0457(7) 0.0037(5) -0.0021(6) -0.0023(6)
C22 0.0774(12) 0.0843(12) 0.0536(9) -0.0099(8) 0.0048(8) 0.0074(10)
C10 0.0581(8) 0.0550(7) 0.0408(6) -0.0076(5) -0.0083(6) 0.0022(6)
C13 0.0486(7) 0.0414(6) 0.0416(6) 0.0034(5) -0.0008(5) -0.0060(5)
C12 0.0622(9) 0.0449(7) 0.0441(7) 0.0019(5) -0.0011(6) -0.0038(6)
C21 0.0584(9) 0.0678(9) 0.0554(9) -0.0117(7) -0.0020(7) 0.0048(7)
C9 0.0642(9) 0.0578(8) 0.0407(6) 0.0023(6) -0.0004(6) -0.0027(7)
C11 0.0688(9) 0.0424(6) 0.0496(7) -0.0024(5) -0.0056(6) -0.0021(6)

loop_
_atom_type_symbol
_atom_type_description
_atom_type_scat_dispersion_real
_atom_type_scat_dispersion_imag
_atom_type_scat_source
C C 0.0181 0.0091 'International Tables Vol C Tables 4.2.6.8 and 6.1.1.4'
N N 0.0311 0.0180 'International Tables Vol C Tables 4.2.6.8 and 6.1.1.4'
O O 0.0492 0.0322 'International Tables Vol C Tables 4.2.6.8 and 6.1.1.4'
Cl Cl 0.3639 0.7018 'International Tables Vol C Tables 4.2.6.8 and 6.1.1.4'
H H 0.0000 0.0000 'International Tables Vol C Tables 4.2.6.8 and 6.1.1.4'

loop_
_geom_angle_atom_site_label_1
_geom_angle_atom_site_label_2
_geom_angle_atom_site_label_3
_geom_angle
_geom_angle_site_symmetry_1
_geom_angle_site_symmetry_3
_geom_angle_publ_flag
C16 C17 C18 120.27(15) . . ?
C15 C16 C17 119.56(14) . . ?
C16 C15 C14 120.59(15) . . ?
C15 C14 C13 120.18(14) . . ?
O1 C19 C20 113.11(12) . . ?
C17 C18 C13 120.57(15) . . ?
C8 C7 C12 118.73(13) . . ?
C8 C7 C3 121.21(12) . . ?
C12 C7 C3 119.85(13) . . ?
N2 C6 C2 179.1(2) . . ?
N1 C5 C4 121.32(12) . . ?
N1 C5 C13 116.06(12) . . ?
C4 C5 C13 122.61(12) . . ?
C5 C4 C3 120.66(13) . . ?
C20 O3 C21 117.33(13) . . ?
C2 C3 C4 117.53(13) . . ?
C2 C3 C7 123.31(12) . . ?
C4 C3 C7 119.14(13) . . ?
C1 N1 C5 118.33(12) . . ?
N1 C1 O1 118.58(12) . . ?
N1 C1 C2 124.33(13) . . ?
O1 C1 C2 117.09(11) . . ?
C1 O1 C19 115.22(11) . . ?
C3 C2 C1 117.77(12) . . ?
C3 C2 C6 122.88(13) . . ?
C1 C2 C6 119.31(13) . . ?
O2 C20 O3 125.45(15) . . ?
O2 C20 C19 125.28(14) . . ?
O3 C20 C19 109.23(13) . . ?
C9 C8 C7 120.87(13) . . ?
C9 C10 C11 121.50(14) . . ?
C9 C10 Cl1 119.26(12) . . ?
C11 C10 Cl1 119.22(12) . . ?
C18 C13 C14 118.78(13) . . ?
C18 C13 C5 120.04(13) . . ?
C14 C13 C5 121.17(13) . . ?
C11 C12 C7 120.82(14) . . ?
O3 C21 C22 106.36(14) . . ?
C10 C9 C8 119.03(14) . . ?
C10 C11 C12 118.98(13) . . ?

loop_
_geom_bond_atom_site_label_1
_geom_bond_atom_site_label_2
_geom_bond_distance
_geom_bond_site_symmetry_2
_geom_bond_publ_flag
C17 C16 1.385(3) . ?
C17 C18 1.390(2) . ?
C16 C15 1.382(2) . ?
C15 C14 1.394(2) . ?
C14 C13 1.396(2) . ?
C19 O1 1.4362(17) . ?
C19 C20 1.514(2) . ?
C18 C13 1.396(2) . ?
C7 C8 1.394(2) . ?
C7 C12 1.397(2) . ?
C7 C3 1.4856(19) . ?
C6 N2 1.143(2) . ?
C6 C2 1.4391(19) . ?
C5 N1 1.3539(18) . ?
C5 C4 1.389(2) . ?
C5 C13 1.4828(18) . ?
C4 C3 1.3999(19) . ?
O3 C20 1.3278(18) . ?
O3 C21 1.4512(19) . ?
C3 C2 1.399(2) . ?
N1 C1 1.3187(17) . ?
C1 O1 1.3534(17) . ?
C1 C2 1.4068(19) . ?
Cl1 C10 1.7407(15) . ?
O2 C20 1.205(2) . ?
C8 C9 1.385(2) . ?
C22 C21 1.503(2) . ?
C10 C9 1.383(2) . ?
C10 C11 1.383(2) . ?
C12 C11 1.386(2) . ?

loop_
_geom_torsion_atom_site_label_1
_geom_torsion_atom_site_label_2
_geom_torsion_atom_site_label_3
_geom_torsion_atom_site_label_4
_geom_torsion
_geom_torsion_site_symmetry_1
_geom_torsion_site_symmetry_2
_geom_torsion_site_symmetry_3
_geom_torsion_site_symmetry_4
_geom_torsion_publ_flag
C18 C17 C16 C15 -0.9(3) . . . . ?
C17 C16 C15 C14 -1.0(2) . . . . ?
C16 C15 C14 C13 1.8(2) . . . . ?
C16 C17 C18 C13 2.1(3) . . . . ?
N1 C5 C4 C3 -1.0(2) . . . . ?
C13 C5 C4 C3 177.54(13) . . . . ?
C5 C4 C3 C2 1.0(2) . . . . ?
C5 C4 C3 C7 179.59(13) . . . . ?
C8 C7 C3 C2 47.3(2) . . . . ?
C12 C7 C3 C2 -138.06(15) . . . . ?
C8 C7 C3 C4 -131.17(15) . . . . ?
C12 C7 C3 C4 43.4(2) . . . . ?
C4 C5 N1 C1 -0.8(2) . . . . ?
C13 C5 N1 C1 -179.43(12) . . . . ?
C5 N1 C1 O1 -176.96(12) . . . . ?
C5 N1 C1 C2 2.7(2) . . . . ?
N1 C1 O1 C19 -14.23(19) . . . . ?
C2 C1 O1 C19 166.13(13) . . . . ?
C20 C19 O1 C1 67.54(16) . . . . ?
C4 C3 C2 C1 0.6(2) . . . . ?
C7 C3 C2 C1 -177.88(13) . . . . ?
C4 C3 C2 C6 -177.05(14) . . . . ?
C7 C3 C2 C6 4.4(2) . . . . ?
N1 C1 C2 C3 -2.6(2) . . . . ?
O1 C1 C2 C3 177.03(13) . . . . ?
N1 C1 C2 C6 175.19(14) . . . . ?
O1 C1 C2 C6 -5.2(2) . . . . ?
C21 O3 C20 O2 -4.1(2) . . . . ?
C21 O3 C20 C19 178.14(13) . . . . ?
O1 C19 C20 O2 37.1(2) . . . . ?
O1 C19 C20 O3 -145.09(12) . . . . ?
C12 C7 C8 C9 -2.5(2) . . . . ?
C3 C7 C8 C9 172.16(14) . . . . ?
C17 C18 C13 C14 -1.3(2) . . . . ?
C17 C18 C13 C5 177.64(14) . . . . ?
C15 C14 C13 C18 -0.6(2) . . . . ?
C15 C14 C13 C5 -179.52(13) . . . . ?
N1 C5 C13 C18 22.10(19) . . . . ?
C4 C5 C13 C18 -156.50(14) . . . . ?
N1 C5 C13 C14 -158.96(13) . . . . ?
C4 C5 C13 C14 22.4(2) . . . . ?
C8 C7 C12 C11 2.0(2) . . . . ?
C3 C7 C12 C11 -172.79(14) . . . . ?
C20 O3 C21 C22 -179.08(14) . . . . ?
C11 C10 C9 C8 1.9(2) . . . . ?
Cl1 C10 C9 C8 -176.65(12) . . . . ?
C7 C8 C9 C10 0.6(2) . . . . ?
C9 C10 C11 C12 -2.4(2) . . . . ?
Cl1 C10 C11 C12 176.11(12) . . . . ?
C7 C12 C11 C10 0.5(2) . . . . ?
